data_4060297
loop_
_publ_author_name
'Harrison, Daniel J.'
'McDonald, Robert'
'Rosenberg, Lisa'

_publ_section_title
;
Borane catalysed hydrosilation of thiobenzophenone: a new
  silicon-sulfur bond forming reaction
;
_journal_name_full Organometallics
_journal_paper_doi 10.1021/om048993n
_journal_year 2005
_chemical_formula_moiety 'C30 H34 S2 Si2'
_chemical_formula_sum 'C30 H34 S2 Si2'
_chemical_formula_weight 514.87
_space_group_IT_number 2
_space_group_name_Hall '-P 1'
_space_group_name_H-M_alt 'P -1'
_symmetry_cell_setting triclinic
_symmetry_space_group_name_Hall '-P 1'
_symmetry_space_group_name_H-M 'P -1'
_cell_angle_alpha 85.0567(7)
_cell_angle_beta 75.6702(7)
_cell_angle_gamma 78.2575(7)
_cell_formula_units_Z 2
_cell_length_a 9.7665(4)
_cell_length_b 10.2755(4)
_cell_length_c 14.8114(6)
_cell_measurement_temperature 193(2)
_cell_volume 1409.02(10)
_diffrn_ambient_temperature 193(2)
_exptl_crystal_density_diffrn 1.214
_cod_depositor_comments
;
The following automatic conversions were performed:
'_symmetry_cell_setting' value 'Triclinic' changed to 'triclinic'
according to '/home/saulius/struct/CIF-dictionaries/cif_core.dic'
dictionary named 'cif_core.dic' version 2.4.1 from 2010-06-29.

Automatic conversion script
Id: cif_fix_enum 1527 2010-12-29 10:47:43Z saulius 
;
_cod_database_code 4060297

loop_
_symmetry_equiv_pos_as_xyz
'x, y, z'
'-x, -y, -z'

loop_
_atom_site_label
_atom_site_type_symbol
_atom_site_fract_x
_atom_site_fract_y
_atom_site_fract_z
_atom_site_U_iso_or_equiv
_atom_site_adp_type
_atom_site_occupancy
_atom_site_symmetry_multiplicity
_atom_site_calc_flag
_atom_site_refinement_flags
_atom_site_disorder_assembly
_atom_site_disorder_group
S1 S 0.27988(4) 0.07175(4) -0.13093(2) 0.02901(10) Uani 1 1 d . . .
S2 S 0.21882(4) -0.00466(4) 0.13124(3) 0.03121(10) Uani 1 1 d . . .
Si1 Si 0.15704(4) 0.23459(4) -0.04603(3) 0.02714(10) Uani 1 1 d . . .
Si2 Si 0.23722(5) 0.19835(4) 0.09239(3) 0.02822(11) Uani 1 1 d . . .
C1 C 0.19276(15) 0.08360(14) -0.23073(9) 0.0248(3) Uani 1 1 d . . .
H1 H 0.0900 0.0754 -0.2047 0.030 Uiso 1 1 calc R . .
C2 C 0.30415(15) -0.04453(15) 0.23215(10) 0.0267(3) Uani 1 1 d . . .
H2 H 0.4047 -0.0278 0.2110 0.032 Uiso 1 1 calc R . .
C3 C 0.1923(2) 0.40087(15) -0.09734(12) 0.0380(4) Uani 1 1 d . . .
H3A H 0.2955 0.4015 -0.1092 0.046 Uiso 1 1 calc R . .
H3B H 0.1385 0.4701 -0.0536 0.046 Uiso 1 1 calc R . .
H3C H 0.1615 0.4182 -0.1561 0.046 Uiso 1 1 calc R . .
C4 C -0.03914(18) 0.23177(18) -0.02274(12) 0.0407(4) Uani 1 1 d . . .
H4A H -0.0567 0.1446 0.0046 0.049 Uiso 1 1 calc R . .
H4B H -0.0704 0.2481 -0.0814 0.049 Uiso 1 1 calc R . .
H4C H -0.0933 0.3011 0.0208 0.049 Uiso 1 1 calc R . .
C5 C 0.42704(19) 0.21989(18) 0.07654(12) 0.0407(4) Uani 1 1 d . . .
H5A H 0.4909 0.1565 0.0316 0.049 Uiso 1 1 calc R . .
H5B H 0.4543 0.2036 0.1365 0.049 Uiso 1 1 calc R . .
H5C H 0.4356 0.3108 0.0533 0.049 Uiso 1 1 calc R . .
C6 C 0.1164(2) 0.32089(17) 0.17739(11) 0.0404(4) Uani 1 1 d . . .
H6A H 0.0166 0.3096 0.1865 0.048 Uiso 1 1 calc R . .
H6B H 0.1250 0.4114 0.1531 0.048 Uiso 1 1 calc R . .
H6C H 0.1444 0.3059 0.2371 0.048 Uiso 1 1 calc R . .
C11 C 0.19355(15) 0.21660(14) -0.28241(9) 0.0242(3) Uani 1 1 d . . .
C12 C 0.06473(16) 0.29633(15) -0.29345(10) 0.0287(3) Uani 1 1 d . . .
H12 H -0.0231 0.2653 -0.2700 0.034 Uiso 1 1 calc R . .
C13 C 0.06355(18) 0.42081(15) -0.33843(11) 0.0344(4) Uani 1 1 d . . .
H13 H -0.0250 0.4744 -0.3453 0.041 Uiso 1 1 calc R . .
C14 C 0.19038(19) 0.46701(16) -0.37315(11) 0.0360(4) Uani 1 1 d . . .
H14 H 0.1893 0.5526 -0.4032 0.043 Uiso 1 1 calc R . .
C15 C 0.31965(18) 0.38723(16) -0.36379(11) 0.0348(3) Uani 1 1 d . . .
H15 H 0.4074 0.4179 -0.3885 0.042 Uiso 1 1 calc R . .
C16 C 0.32124(16) 0.26369(15) -0.31882(10) 0.0290(3) Uani 1 1 d . . .
H16 H 0.4102 0.2102 -0.3126 0.035 Uiso 1 1 calc R . .
C21 C 0.26596(15) -0.03680(14) -0.28981(10) 0.0250(3) Uani 1 1 d . . .
C22 C 0.27640(18) -0.16425(15) -0.24788(11) 0.0337(3) Uani 1 1 d . . .
H22 H 0.2395 -0.1748 -0.1826 0.040 Uiso 1 1 calc R . .
C23 C 0.3397(2) -0.27556(16) -0.30008(12) 0.0400(4) Uani 1 1 d . . .
H23 H 0.3457 -0.3616 -0.2704 0.048 Uiso 1 1 calc R . .
C24 C 0.39436(17) -0.26208(16) -0.39509(12) 0.0362(4) Uani 1 1 d . . .
H24 H 0.4392 -0.3385 -0.4306 0.043 Uiso 1 1 calc R . .
C25 C 0.38345(16) -0.13712(16) -0.43807(11) 0.0326(3) Uani 1 1 d . . .
H25 H 0.4201 -0.1275 -0.5035 0.039 Uiso 1 1 calc R . .
C26 C 0.31879(16) -0.02475(15) -0.38577(10) 0.0277(3) Uani 1 1 d . . .
H26 H 0.3108 0.0609 -0.4160 0.033 Uiso 1 1 calc R . .
C31 C 0.22722(15) 0.04515(15) 0.31195(10) 0.0263(3) Uani 1 1 d . . .
C32 C 0.07956(16) 0.05811(16) 0.34862(11) 0.0328(3) Uani 1 1 d . . .
H32 H 0.0265 0.0072 0.3246 0.039 Uiso 1 1 calc R . .
C33 C 0.00933(18) 0.14399(18) 0.41945(11) 0.0384(4) Uani 1 1 d . . .
H33 H -0.0916 0.1523 0.4434 0.046 Uiso 1 1 calc R . .
C34 C 0.08548(19) 0.21805(17) 0.45565(11) 0.0382(4) Uani 1 1 d . . .
H34 H 0.0370 0.2775 0.5042 0.046 Uiso 1 1 calc R . .
C35 C 0.23193(18) 0.20517(16) 0.42100(11) 0.0354(4) Uani 1 1 d . . .
H35 H 0.2846 0.2552 0.4461 0.042 Uiso 1 1 calc R . .
C36 C 0.30306(16) 0.11925(15) 0.34935(10) 0.0296(3) Uani 1 1 d . . .
H36 H 0.4040 0.1110 0.3258 0.036 Uiso 1 1 calc R . .
C41 C 0.31360(15) -0.19320(15) 0.25509(10) 0.0283(3) Uani 1 1 d . . .
C42 C 0.3674(2) -0.28329(17) 0.18458(12) 0.0446(4) Uani 1 1 d . . .
H42 H 0.3961 -0.2516 0.1219 0.053 Uiso 1 1 calc R . .
C43 C 0.3800(2) -0.41911(19) 0.20430(15) 0.0535(5) Uani 1 1 d . . .
H43 H 0.4166 -0.4794 0.1550 0.064 Uiso 1 1 calc R . .
C44 C 0.3399(2) -0.46713(18) 0.29475(14) 0.0472(4) Uani 1 1 d . . .
H44 H 0.3480 -0.5601 0.3082 0.057 Uiso 1 1 calc R . .
C45 C 0.28819(19) -0.37907(19) 0.36496(13) 0.0452(4) Uani 1 1 d . . .
H45 H 0.2610 -0.4115 0.4276 0.054 Uiso 1 1 calc R . .
C46 C 0.27492(17) -0.24283(17) 0.34599(11) 0.0358(4) Uani 1 1 d . . .
H46 H 0.2391 -0.1832 0.3957 0.043 Uiso 1 1 calc R . .

loop_
_atom_site_aniso_label
_atom_site_aniso_U_11
_atom_site_aniso_U_22
_atom_site_aniso_U_33
_atom_site_aniso_U_23
_atom_site_aniso_U_13
_atom_site_aniso_U_12
S1 0.0350(2) 0.02691(19) 0.02402(18) -0.00429(14) -0.01089(15) 0.00280(15)
S2 0.0432(2) 0.0296(2) 0.02361(19) -0.00123(14) -0.01212(16) -0.00813(16)
Si1 0.0338(2) 0.0242(2) 0.0227(2) -0.00296(15) -0.00818(16) -0.00090(16)
Si2 0.0361(2) 0.0260(2) 0.0218(2) -0.00374(15) -0.00819(16) -0.00139(17)
C1 0.0238(7) 0.0286(7) 0.0227(7) -0.0023(6) -0.0067(5) -0.0043(6)
C2 0.0250(7) 0.0329(8) 0.0233(7) 0.0010(6) -0.0063(6) -0.0081(6)
C3 0.0522(10) 0.0263(8) 0.0358(9) -0.0023(7) -0.0138(7) -0.0037(7)
C4 0.0368(9) 0.0443(10) 0.0386(9) -0.0114(8) -0.0049(7) -0.0031(7)
C5 0.0432(10) 0.0410(9) 0.0387(9) 0.0033(7) -0.0115(7) -0.0095(8)
C6 0.0526(10) 0.0345(9) 0.0311(8) -0.0105(7) -0.0121(7) 0.0050(7)
C11 0.0273(7) 0.0256(7) 0.0206(7) -0.0047(5) -0.0073(5) -0.0032(6)
C12 0.0278(7) 0.0308(8) 0.0291(7) -0.0057(6) -0.0098(6) -0.0033(6)
C13 0.0399(9) 0.0296(8) 0.0347(8) -0.0047(6) -0.0169(7) 0.0024(7)
C14 0.0547(10) 0.0253(8) 0.0302(8) 0.0011(6) -0.0142(7) -0.0081(7)
C15 0.0393(9) 0.0343(8) 0.0322(8) -0.0016(6) -0.0058(7) -0.0135(7)
C16 0.0272(7) 0.0312(8) 0.0288(7) -0.0038(6) -0.0072(6) -0.0041(6)
C21 0.0229(7) 0.0261(7) 0.0272(7) -0.0034(6) -0.0070(5) -0.0054(5)
C22 0.0436(9) 0.0279(8) 0.0288(8) -0.0011(6) -0.0045(7) -0.0100(7)
C23 0.0512(10) 0.0250(8) 0.0445(10) -0.0024(7) -0.0111(8) -0.0085(7)
C24 0.0360(9) 0.0319(8) 0.0419(9) -0.0142(7) -0.0073(7) -0.0058(7)
C25 0.0316(8) 0.0394(9) 0.0282(8) -0.0101(6) -0.0044(6) -0.0096(7)
C26 0.0297(7) 0.0293(8) 0.0257(7) -0.0018(6) -0.0077(6) -0.0072(6)
C31 0.0285(7) 0.0311(8) 0.0202(7) 0.0021(6) -0.0079(6) -0.0066(6)
C32 0.0293(8) 0.0434(9) 0.0283(8) -0.0046(7) -0.0075(6) -0.0105(7)
C33 0.0300(8) 0.0525(10) 0.0296(8) -0.0055(7) -0.0027(6) -0.0046(7)
C34 0.0472(10) 0.0400(9) 0.0253(8) -0.0068(7) -0.0081(7) -0.0018(7)
C35 0.0461(9) 0.0362(9) 0.0300(8) -0.0010(7) -0.0178(7) -0.0111(7)
C36 0.0286(8) 0.0338(8) 0.0287(8) 0.0021(6) -0.0106(6) -0.0076(6)
C41 0.0229(7) 0.0328(8) 0.0289(7) 0.0012(6) -0.0057(6) -0.0063(6)
C42 0.0583(11) 0.0335(9) 0.0332(9) 0.0014(7) 0.0011(8) -0.0045(8)
C43 0.0667(13) 0.0333(10) 0.0528(12) -0.0043(8) -0.0043(10) -0.0026(9)
C44 0.0442(10) 0.0333(9) 0.0633(12) 0.0131(9) -0.0154(9) -0.0086(8)
C45 0.0420(10) 0.0491(11) 0.0432(10) 0.0179(8) -0.0129(8) -0.0107(8)
C46 0.0347(8) 0.0424(9) 0.0302(8) 0.0050(7) -0.0092(7) -0.0079(7)

loop_
_geom_bond_atom_site_label_1
_geom_bond_atom_site_label_2
_geom_bond_distance
_geom_bond_site_symmetry_2
_geom_bond_publ_flag
S1 C1 1.8637(14) . ?
S1 Si1 2.1493(5) . ?
S2 C2 1.8623(14) . ?
S2 Si2 2.1469(6) . ?
Si1 C4 1.8667(17) . ?
Si1 C3 1.8714(16) . ?
Si1 Si2 2.3451(6) . ?
Si2 C5 1.8664(18) . ?
Si2 C6 1.8697(16) . ?
C1 C11 1.5083(19) . ?
C1 C21 1.5245(19) . ?
C2 C31 1.509(2) . ?
C2 C41 1.525(2) . ?
C11 C12 1.393(2) . ?
C11 C16 1.396(2) . ?
C12 C13 1.390(2) . ?
C13 C14 1.381(2) . ?
C14 C15 1.390(2) . ?
C15 C16 1.381(2) . ?
C21 C26 1.391(2) . ?
C21 C22 1.396(2) . ?
C22 C23 1.384(2) . ?
C23 C24 1.382(2) . ?
C24 C25 1.379(2) . ?
C25 C26 1.395(2) . ?
C31 C32 1.392(2) . ?
C31 C36 1.393(2) . ?
C32 C33 1.381(2) . ?
C33 C34 1.385(2) . ?
C34 C35 1.378(2) . ?
C35 C36 1.391(2) . ?
C41 C42 1.386(2) . ?
C41 C46 1.387(2) . ?
C42 C43 1.388(3) . ?
C43 C44 1.377(3) . ?
C44 C45 1.368(3) . ?
C45 C46 1.390(2) . ?

loop_
_cod_related_entry_id
_cod_related_entry_database
_cod_related_entry_code
1 ChemSpider 21153204
